data_1531249
loop_
_publ_author_name
'Boulet, P.'
'Bouexiere, D.'
'Rebizant, J.'
'Wastin, F.'

_publ_section_title
;
 Structural chemistry of the neptunium-silicon binary system
;
_journal_name_full 'Journal of Alloys Compd.'
_journal_page_first 172
_journal_page_last 179
_journal_volume 349
_journal_year 2003
_chemical_formula_sum 'Np Si'
_space_group_IT_number 62
_symmetry_space_group_name_Hall '-P 2ac 2n'
_symmetry_space_group_name_H-M 'P n m a'
_cell_angle_alpha 90
_cell_angle_beta 90
_cell_angle_gamma 90
_cell_formula_units_Z 4
_cell_length_a 7.798
_cell_length_b 3.836
_cell_length_c 5.6657
_cell_volume 169.479
_citation_journal_id_ASTM JALCEU
_cod_data_source_file Boulet_JALCEU_2003_1298.cif
_cod_data_source_block Np1Si1
_cod_original_cell_volume 169.4788
_cod_original_formula_sum 'Np1 Si1'
_cod_database_code 1531249

loop_
_symmetry_equiv_pos_as_xyz
x,y,z
-x+1/2,-y,z+1/2
x+1/2,-y+1/2,-z+1/2
-x,y+1/2,-z
-x,-y,-z
x-1/2,y,-z-1/2
-x-1/2,y-1/2,z-1/2
x,-y-1/2,z

loop_
_atom_site_label
_atom_site_type_symbol
_atom_site_fract_x
_atom_site_fract_y
_atom_site_fract_z
_atom_site_occupancy
_atom_site_U_iso_or_equiv
Si1 Si 0.038 0.25 0.627 1 0.0
Np1 Np 0.1791 0.25 0.1169 1 0.0
